data_4517844
loop_
_publ_author_name
'Pisarek, Joanna'
'Malinska, Maura'

_publ_section_title
;
 Structure and Morphology of Indole Analogue Crystals.
;
_journal_issue 28
_journal_name_full 'ACS omega'
_journal_page_first 17141
_journal_page_last 17151
_journal_paper_doi 10.1021/acsomega.0c01020
_journal_volume 5
_journal_year 2020
_chemical_absolute_configuration ad
_chemical_formula_moiety 'C9 H6 N2'
_chemical_formula_sum 'C9 H6 N2'
_chemical_formula_weight 142.16
_space_group_crystal_system orthorhombic
_space_group_IT_number 19
_space_group_name_Hall 'P 2ac 2ab'
_space_group_name_H-M_alt 'P 21 21 21'
_atom_sites_solution_hydrogens mixed
_atom_sites_solution_primary direct
_audit_creation_date 2018-11-19
_audit_creation_method
;
Olex2 1.2
(compiled May 29 2018 13:30:08 for OlexSys, GUI svn.r5506)
;
_cell_angle_alpha 90
_cell_angle_beta 90
_cell_angle_gamma 90
_cell_formula_units_Z 4
_cell_length_a 3.87758(14)
_cell_length_b 7.6453(3)
_cell_length_c 23.7995(9)
_cell_measurement_reflns_used 5174
_cell_measurement_temperature 100.00(10)
_cell_measurement_theta_max 71.3910
_cell_measurement_theta_min 3.7030
_cell_volume 705.54(5)
_computing_cell_refinement 'CrysAlisPro 1.171.38.46 (Rigaku OD, 2015)'
_computing_data_collection 'CrysAlisPro 1.171.38.46 (Rigaku OD, 2015)'
_computing_data_reduction 'CrysAlisPro 1.171.38.46 (Rigaku OD, 2015)'
_computing_molecular_graphics 'Olex2 (Dolomanov et al., 2009)'
_computing_publication_material 'Olex2 (Dolomanov et al., 2009)'
_computing_structure_refinement 'ShelXL (Sheldrick, 2015)'
_computing_structure_solution 'XS (Sheldrick, 2008)'
_diffrn_ambient_environment N~2~
_diffrn_ambient_temperature 100.00(10)
_diffrn_detector 'CCD plate'
_diffrn_detector_area_resol_mean 5.2195
_diffrn_detector_type Atlas
_diffrn_measured_fraction_theta_full 1.000
_diffrn_measured_fraction_theta_max 1.000
_diffrn_measurement_details
;
List of Runs (angles in degrees, time in seconds):

  # Type    Start    End  Width  t~exp~   \w     \q     \k     \f   Frames
--------------------------------------------------------------------------
  1  \w    -99.00 -34.00   1.00    1.00    --    0.00 178.00 120.00   65
  2  \w      1.00  51.00   1.00    1.00    --    0.00 -99.00 -90.00   50
  3  \w    -98.00  38.00   1.00    1.00    --  -55.02  61.00 -60.00  136
  4  \w   -151.00 -80.00   1.00    1.00    --  -55.02 -94.00  30.00   71
  5  \w   -151.00 -80.00   1.00    1.00    --  -55.02 -94.00 -90.00   71
  6  \w    -96.00  -2.00   1.00    1.00    --  -55.02 125.00  60.00   94
  7  \w   -151.00 -80.00   1.00    1.00    --  -55.02 -94.00-180.00   71
  8  \w     11.00 155.00   1.00    1.00    --   55.02  77.00   0.00  144
  9  \w     68.00 178.00   1.00    1.00    --  110.04  50.00 -30.00  110
 10  \w     57.00 150.00   1.00    1.00    --  110.04 178.00 150.00   93
 11  \w    100.00 178.00   1.00    1.00    --  110.04 111.00   0.00   78
 12  \w     64.00 178.00   1.00    1.00    --  110.04  38.00-120.00  114
 13  \w     13.00 158.00   1.00    1.00    --  110.04 -91.00-180.00  145
 14  \w    100.00 178.00   1.00    1.00    --  110.04 111.00 -90.00   78
 15  \w     18.00 115.00   1.00    1.00    --  110.04-111.00 120.00   97
 16  \w    100.00 178.00   1.00    1.00    --  110.04 111.00 150.00   78
 17  \w     66.00 178.00   1.00    1.00    --  110.04  63.00 -90.00  112
 18  \w     57.00 150.00   1.00    1.00    --  110.04 178.00  90.00   93
 19  \w     10.00 154.00   1.00    1.00    --  110.04 -77.00  60.00  144
 20  \w   -100.00  44.00   1.00    1.00    --    0.00 -77.00  30.00  144
 21  \w   -155.00 -11.00   1.00    1.00    --  -55.02 -77.00  60.00  144
 22  \w     13.00 146.00   1.00    1.00    --   55.02  45.00-150.00  133
 23  \w     11.00  38.00   1.00    1.00    --   55.02  84.00-178.50   27
 24  \w     94.00 146.00   1.00    1.00    --   55.02 125.00 120.00   52
 25  \w     13.00 146.00   1.00    1.00    --   55.02  45.00 150.00  133
 26  \w     13.00 146.00   1.00    1.00    --   55.02  45.00  30.00  133
 27  \w     11.00 155.00   1.00    1.00    --   55.02  77.00 -90.00  144
 28  \w     12.00 148.00   1.00    1.00    --   55.02  61.00 -90.00  136
 29  \w     11.00 155.00   1.00    1.00    --   55.02  77.00  60.00  144
 30  \w     67.00 157.00   1.00    1.00    --  110.04  77.00  60.00   90
 31  \w     64.00 178.00   1.00    1.00    --  110.04  38.00  30.00  114
 32  \w     66.00 178.00   1.00    1.00    --  110.04  63.00 150.00  112
 33  \w     32.00 178.00   1.00    1.00    --  110.04  25.00 120.00  146
;
_diffrn_measurement_device 'four-circle diffractometer'
_diffrn_measurement_device_type 'SuperNova, Dual, Cu at zero, Atlas'
_diffrn_measurement_method '\w scans'
_diffrn_orient_matrix_type 'CrysAlisPro convention (1999,Acta A55,543-557)'
_diffrn_orient_matrix_UB_11 0.2268235000
_diffrn_orient_matrix_UB_12 0.1228674000
_diffrn_orient_matrix_UB_13 -0.0356536000
_diffrn_orient_matrix_UB_21 0.2011144000
_diffrn_orient_matrix_UB_22 0.0536503000
_diffrn_orient_matrix_UB_23 0.0530621000
_diffrn_orient_matrix_UB_31 0.2569739000
_diffrn_orient_matrix_UB_32 -0.1503988000
_diffrn_orient_matrix_UB_33 -0.0101041000
_diffrn_radiation_monochromator mirror
_diffrn_radiation_probe x-ray
_diffrn_radiation_type CuK\a
_diffrn_radiation_wavelength 1.54184
_diffrn_reflns_av_R_equivalents 0.0363
_diffrn_reflns_av_unetI/netI 0.0202
_diffrn_reflns_Laue_measured_fraction_full 1.000
_diffrn_reflns_Laue_measured_fraction_max 1.000
_diffrn_reflns_limit_h_max 4
_diffrn_reflns_limit_h_min -4
_diffrn_reflns_limit_k_max 9
_diffrn_reflns_limit_k_min -9
_diffrn_reflns_limit_l_max 29
_diffrn_reflns_limit_l_min -29
_diffrn_reflns_number 10448
_diffrn_reflns_point_group_measured_fraction_full 1.000
_diffrn_reflns_point_group_measured_fraction_max 0.997
_diffrn_reflns_theta_full 67.684
_diffrn_reflns_theta_max 71.570
_diffrn_reflns_theta_min 3.714
_diffrn_source 'micro-focus sealed X-ray tube'
_diffrn_source_type 'SuperNova (Cu) X-ray Source'
_exptl_absorpt_coefficient_mu 0.657
_exptl_absorpt_correction_T_max 1.00000
_exptl_absorpt_correction_T_min 0.73418
_exptl_absorpt_correction_type multi-scan
_exptl_absorpt_process_details
;
CrysAlisPro 1.171.38.46 (Rigaku Oxford Diffraction, 2015)
Empirical absorption correction using spherical harmonics,
 implemented in SCALE3 ABSPACK scaling algorithm.
;
_exptl_crystal_colour 'clear colourless'
_exptl_crystal_colour_lustre clear
_exptl_crystal_colour_primary colourless
_exptl_crystal_density_diffrn 1.338
_exptl_crystal_description block
_exptl_crystal_F_000 296
_exptl_crystal_size_max 0.33
_exptl_crystal_size_mid 0.3
_exptl_crystal_size_min 0.2
_refine_diff_density_max 0.150
_refine_diff_density_min -0.220
_refine_diff_density_rms 0.039
_refine_ls_abs_structure_details
;
 Flack x determined using 483 quotients [(I+)-(I-)]/[(I+)+(I-)]
 (Parsons, Flack and Wagner, Acta Cryst. B69 (2013) 249-259).
;
_refine_ls_abs_structure_Flack -0.2(3)
_refine_ls_extinction_method none
_refine_ls_goodness_of_fit_ref 1.110
_refine_ls_hydrogen_treatment mixed
_refine_ls_matrix_type full
_refine_ls_number_parameters 103
_refine_ls_number_reflns 1376
_refine_ls_number_restraints 0
_refine_ls_restrained_S_all 1.110
_refine_ls_R_factor_all 0.0353
_refine_ls_R_factor_gt 0.0326
_refine_ls_shift/su_max 0.000
_refine_ls_shift/su_mean 0.000
_refine_ls_structure_factor_coef Fsqd
_refine_ls_weighting_details 'w=1/[\s^2^(Fo^2^)+(0.0328P)^2^+0.1908P] where P=(Fo^2^+2Fc^2^)/3'
_refine_ls_weighting_scheme calc
_refine_ls_wR_factor_gt 0.0768
_refine_ls_wR_factor_ref 0.0789
_reflns_Friedel_coverage 0.602
_reflns_Friedel_fraction_full 1.000
_reflns_Friedel_fraction_max 0.992
_reflns_number_gt 1306
_reflns_number_total 1376
_reflns_threshold_expression 'I > 2\s(I)'
_cod_data_source_file ao0c01020_si_001.cif
_cod_data_source_block 4cI
_cod_depositor_comments 'Adding full bibliography for 4517840--4517846.cif.'
_cod_database_code 4517844
_shelx_shelxl_version_number 2018/3
_chemical_oxdiff_formula 'C9 N1 H6'
_chemical_oxdiff_usercomment 'colourless plate, 100 K'
_shelx_space_group_comment
;
The symmetry employed for this shelxl refinement is uniquely defined
by the following loop, which should always be used as a source of
symmetry information in preference to the above space-group names.
They are only intended as comments.
;
_shelx_estimated_absorpt_t_max 0.880
_shelx_estimated_absorpt_t_min 0.812
_reflns_odcompleteness_completeness 99.88
_reflns_odcompleteness_iscentric 1
_reflns_odcompleteness_theta 66.97
_olex2_refinement_description
;
1. Fixed Uiso
 At 1.2 times of:
  All C(H) groups, All N(H) groups
2.a Aromatic/amide H refined with riding coordinates:
 C2(H2), C7(H7), C3(H3), C6(H6), C5(H5)
;
_olex2_date_sample_data_collection 2017-09-20
_olex2_submission_special_instructions 'No special instructions were received'
_oxdiff_exptl_absorpt_empirical_details
;
Empirical correction (ABSPACK) includes:
- Absorption correction using spherical harmonics
- Frame scaling
;
_oxdiff_exptl_absorpt_empirical_full_max 1.652
_oxdiff_exptl_absorpt_empirical_full_min 0.608

loop_
_space_group_symop_operation_xyz
'x, y, z'
'-x+1/2, -y, z+1/2'
'x+1/2, -y+1/2, -z'
'-x, y+1/2, -z+1/2'

loop_
_atom_site_label
_atom_site_type_symbol
_atom_site_fract_x
_atom_site_fract_y
_atom_site_fract_z
_atom_site_U_iso_or_equiv
_atom_site_adp_type
_atom_site_occupancy
_atom_site_site_symmetry_order
_atom_site_calc_flag
_atom_site_refinement_flags_posn
_atom_site_refinement_flags_adp
_atom_site_refinement_flags_occupancy
_atom_site_disorder_assembly
_atom_site_disorder_group
N1 N 0.6652(4) 0.1836(2) 0.07627(7) 0.0234(4) Uani 1 1 d . . . . .
H1 H 0.767(6) 0.288(3) 0.0774(9) 0.028 Uiso 1 1 d R . . . .
C4 C 0.2420(5) -0.1768(2) 0.14146(8) 0.0223(4) Uani 1 1 d . . . . .
C2 C 0.6431(5) 0.0768(3) 0.03006(8) 0.0233(4) Uani 1 1 d . . . . .
H2 H 0.728590 0.105011 -0.006236 0.028 Uiso 1 1 calc R . . . .
C8 C 0.5196(5) 0.0997(2) 0.12139(7) 0.0204(4) Uani 1 1 d . . . . .
N2 N 0.0040(5) -0.4776(2) 0.10947(7) 0.0315(4) Uani 1 1 d . . . . .
C7 C 0.4862(5) 0.1539(2) 0.17701(8) 0.0240(4) Uani 1 1 d . . . . .
H7 H 0.564557 0.265909 0.188690 0.029 Uiso 1 1 calc R . . . .
C3 C 0.4805(5) -0.0757(2) 0.04373(8) 0.0231(4) Uani 1 1 d . . . . .
H3 H 0.430499 -0.170290 0.019159 0.028 Uiso 1 1 calc R . . . .
C6 C 0.3354(5) 0.0395(3) 0.21462(8) 0.0257(5) Uani 1 1 d . . . . .
H6 H 0.314355 0.072531 0.252952 0.031 Uiso 1 1 calc R . . . .
C9 C 0.4004(5) -0.0653(2) 0.10216(8) 0.0209(4) Uani 1 1 d . . . . .
C10 C 0.1103(5) -0.3447(3) 0.12382(8) 0.0242(4) Uani 1 1 d . . . . .
C5 C 0.2126(5) -0.1247(3) 0.19729(8) 0.0247(5) Uani 1 1 d . . . . .
H5 H 0.108560 -0.200803 0.223901 0.030 Uiso 1 1 calc R . . . .

loop_
_atom_site_aniso_label
_atom_site_aniso_U_11
_atom_site_aniso_U_22
_atom_site_aniso_U_33
_atom_site_aniso_U_23
_atom_site_aniso_U_13
_atom_site_aniso_U_12
N1 0.0264(9) 0.0143(8) 0.0296(9) 0.0016(7) -0.0041(7) -0.0015(7)
C4 0.0219(9) 0.0153(9) 0.0296(10) 0.0009(8) -0.0024(8) 0.0008(8)
C2 0.0248(9) 0.0207(10) 0.0243(9) 0.0014(8) -0.0020(8) 0.0011(9)
C8 0.0201(9) 0.0135(8) 0.0277(9) 0.0003(7) -0.0038(8) 0.0016(8)
N2 0.0347(10) 0.0202(9) 0.0397(9) 0.0002(7) 0.0011(9) -0.0049(9)
C7 0.0259(9) 0.0146(9) 0.0315(10) -0.0037(8) -0.0068(9) 0.0026(9)
C3 0.0231(9) 0.0195(9) 0.0266(9) -0.0041(7) -0.0012(8) 0.0012(9)
C6 0.0274(10) 0.0243(11) 0.0256(9) -0.0025(8) -0.0025(8) 0.0036(9)
C9 0.0196(9) 0.0160(9) 0.0271(9) -0.0011(7) -0.0022(7) 0.0020(7)
C10 0.0243(10) 0.0181(10) 0.0302(10) 0.0024(8) 0.0014(8) 0.0002(8)
C5 0.0240(10) 0.0223(10) 0.0277(10) 0.0044(8) 0.0004(8) 0.0011(8)

loop_
_atom_type_symbol
_atom_type_description
_atom_type_scat_dispersion_real
_atom_type_scat_dispersion_imag
_atom_type_scat_source
C C 0.0181 0.0091 'International Tables Vol C Tables 4.2.6.8 and 6.1.1.4'
H H 0.0000 0.0000 'International Tables Vol C Tables 4.2.6.8 and 6.1.1.4'
N N 0.0311 0.0180 'International Tables Vol C Tables 4.2.6.8 and 6.1.1.4'

loop_
_geom_angle_atom_site_label_1
_geom_angle_atom_site_label_2
_geom_angle_atom_site_label_3
_geom_angle
_geom_angle_site_symmetry_1
_geom_angle_site_symmetry_3
_geom_angle_publ_flag
C8 N1 C2 108.86(16) . . ?
C9 C4 C10 119.99(17) . . ?
C5 C4 C9 119.80(18) . . ?
C5 C4 C10 120.21(18) . . ?
C3 C2 N1 110.25(17) . . ?
N1 C8 C7 129.99(17) . . ?
N1 C8 C9 107.28(16) . . ?
C7 C8 C9 122.72(17) . . ?
C6 C7 C8 117.82(17) . . ?
C2 C3 C9 106.57(17) . . ?
C7 C6 C5 121.28(18) . . ?
C4 C9 C8 117.81(17) . . ?
C4 C9 C3 135.16(18) . . ?
C8 C9 C3 107.03(17) . . ?
N2 C10 C4 179.5(2) . . ?
C4 C5 C6 120.56(19) . . ?

loop_
_geom_bond_atom_site_label_1
_geom_bond_atom_site_label_2
_geom_bond_distance
_geom_bond_site_symmetry_2
_geom_bond_publ_flag
N1 C2 1.372(2) . ?
N1 C8 1.372(2) . ?
C4 C9 1.407(3) . ?
C4 C10 1.444(3) . ?
C4 C5 1.392(3) . ?
C2 C3 1.365(3) . ?
C8 C7 1.393(3) . ?
C8 C9 1.419(3) . ?
N2 C10 1.148(3) . ?
C7 C6 1.381(3) . ?
C3 C9 1.427(3) . ?
C6 C5 1.405(3) . ?
